data_7044587
loop_
_publ_author_name
'Tashkandi, Nada Y.'
'Bourque, Jeremy L.'
'Baines, Kim M.'

_publ_section_title
;
 Reactivity of sulfonyl-containing compounds with ditetrelenes
;
_journal_name_full 'Dalton Trans.'
_journal_paper_doi 10.1039/C7DT02374J
_journal_year 2017
_chemical_formula_sum 'C42 H49 Cl Ge2 O2 S'
_chemical_formula_weight 798.50
_space_group_crystal_system triclinic
_space_group_IT_number 2
_space_group_name_Hall '-P 1'
_space_group_name_H-M_alt 'P -1'
_symmetry_space_group_name_Hall '-P 1'
_symmetry_space_group_name_H-M 'P -1'
_atom_sites_solution_hydrogens geom
_atom_sites_solution_primary dual
_atom_sites_solution_secondary difmap
_audit_creation_method SHELXL-2014/6
_audit_update_record
;
2017-06-29 deposited with the CCDC.
2017-09-18 downloaded from the CCDC.
;
_cell_angle_alpha 96.469(18)
_cell_angle_beta 92.688(11)
_cell_angle_gamma 111.538(8)
_cell_formula_units_Z 2
_cell_length_a 10.346(3)
_cell_length_b 12.097(5)
_cell_length_c 16.393(7)
_cell_measurement_reflns_used 9899
_cell_measurement_temperature 110
_cell_measurement_theta_max 36.21
_cell_measurement_theta_min 2.51
_cell_volume 1887.6(13)
_computing_cell_refinement SAINT
_computing_data_collection Apex2
_computing_data_reduction SAINT
_computing_molecular_graphics NRCVAX
_computing_publication_material cif2tables.py
_computing_structure_refinement SHELXL-2014
_computing_structure_solution SHELXT
_diffrn_ambient_temperature 110
_diffrn_detector 'CCD plate'
_diffrn_detector_type 'Bruker Apex2'
_diffrn_measured_fraction_theta_full 0.995
_diffrn_measured_fraction_theta_max 0.982
_diffrn_measurement_device '\k-geometry diffractometer'
_diffrn_measurement_device_type 'Bruker Kappa Axis Apex2'
_diffrn_measurement_method 'phi and omega scans'
_diffrn_radiation_type MoK\a
_diffrn_radiation_wavelength 0.71073
_diffrn_reflns_av_R_equivalents 0.0332
_diffrn_reflns_av_unetI/netI 0.0506
_diffrn_reflns_Laue_measured_fraction_full 0.995
_diffrn_reflns_Laue_measured_fraction_max 0.982
_diffrn_reflns_limit_h_max 17
_diffrn_reflns_limit_h_min -17
_diffrn_reflns_limit_k_max 20
_diffrn_reflns_limit_k_min -20
_diffrn_reflns_limit_l_max 28
_diffrn_reflns_limit_l_min -27
_diffrn_reflns_number 61080
_diffrn_reflns_point_group_measured_fraction_full 0.995
_diffrn_reflns_point_group_measured_fraction_max 0.982
_diffrn_reflns_theta_full 25.242
_diffrn_reflns_theta_max 37.813
_diffrn_reflns_theta_min 2.893
_diffrn_source 'sealed tube'
_exptl_absorpt_coefficient_mu 1.753
_exptl_absorpt_correction_T_max 0.7474
_exptl_absorpt_correction_T_min 0.6731
_exptl_absorpt_correction_type multi-scan
_exptl_absorpt_process_details SADABS
_exptl_crystal_colour colourless
_exptl_crystal_density_diffrn 1.405
_exptl_crystal_description prism
_exptl_crystal_F_000 828
_exptl_crystal_size_max 0.158
_exptl_crystal_size_mid 0.146
_exptl_crystal_size_min 0.132
_refine_diff_density_max 1.288
_refine_diff_density_min -1.055
_refine_diff_density_rms 0.093
_refine_ls_extinction_method none
_refine_ls_goodness_of_fit_ref 1.027
_refine_ls_hydrogen_treatment constr
_refine_ls_matrix_type full
_refine_ls_number_parameters 500
_refine_ls_number_reflns 19910
_refine_ls_number_restraints 102
_refine_ls_restrained_S_all 1.066
_refine_ls_R_factor_all 0.0717
_refine_ls_R_factor_gt 0.0411
_refine_ls_shift/su_max 0.002
_refine_ls_shift/su_mean 0.000
_refine_ls_structure_factor_coef Fsqd
_refine_ls_weighting_details 'w=1/[\s^2^(Fo^2^)+(0.0507P)^2^+0.3479P] where P=(Fo^2^+2Fc^2^)/3'
_refine_ls_weighting_scheme calc
_refine_ls_wR_factor_gt 0.0964
_refine_ls_wR_factor_ref 0.1058
_reflns_Friedel_coverage 0.000
_reflns_number_gt 13993
_reflns_number_total 19910
_reflns_threshold_expression 'I > 2\s(I)'
_cod_data_source_file c7dt02374j2.cif
_cod_data_source_block b15217
_cod_database_code 7044587
_shelx_space_group_comment
;
The symmetry employed for this shelxl refinement is uniquely defined
by the following loop, which should always be used as a source of
symmetry information in preference to the above space-group names.
They are only intended as comments.
;
_shelx_estimated_absorpt_t_min 0.769
_shelx_estimated_absorpt_t_max 0.802
_shelxl_version_number 2014/6

loop_
_space_group_symop_operation_xyz
'x, y, z'
'-x, -y, -z'

loop_
_atom_site_label
_atom_site_type_symbol
_atom_site_fract_x
_atom_site_fract_y
_atom_site_fract_z
_atom_site_U_iso_or_equiv
_atom_site_adp_type
_atom_site_occupancy
_atom_site_site_symmetry_order
_atom_site_calc_flag
_atom_site_refinement_flags_posn
_atom_site_refinement_flags_adp
_atom_site_refinement_flags_occupancy
_atom_site_disorder_assembly
_atom_site_disorder_group
Ge1 Ge 0.75192(2) 0.87581(2) 0.75476(2) 0.01524(4) Uani 1 1 d . . . . .
Ge2 Ge 0.83079(2) 0.70612(2) 0.75691(2) 0.01722(4) Uani 1 1 d . . . . .
Cl1 Cl 0.95511(4) 1.01791(3) 0.80563(2) 0.02368(7) Uani 1 1 d . . . . .
C1 C 0.70340(14) 0.87958(13) 0.63762(9) 0.0189(3) Uani 1 1 d . . . . .
C2 C 0.79184(16) 0.94995(15) 0.58421(10) 0.0233(3) Uani 1 1 d . . . . .
C3 C 0.73796(18) 0.95066(17) 0.50492(11) 0.0281(3) Uani 1 1 d . . . . .
H3 H 0.7977 0.9992 0.4698 0.034 Uiso 1 1 calc R U . . .
C4 C 0.60010(19) 0.88308(17) 0.47532(11) 0.0298(3) Uani 1 1 d . . . . .
C5 C 0.51596(17) 0.80936(16) 0.52666(11) 0.0265(3) Uani 1 1 d . . . . .
H5 H 0.4227 0.7594 0.5064 0.032 Uiso 1 1 calc R U . . .
C6 C 0.56408(15) 0.80645(14) 0.60690(10) 0.0213(3) Uani 1 1 d . . . . .
C7 C 0.94293(17) 1.02697(18) 0.60894(11) 0.0307(4) Uani 1 1 d . . . . .
H7A H 0.9849 1.0653 0.5620 0.046 Uiso 1 1 calc R U . . .
H7B H 0.9925 0.9770 0.6261 0.046 Uiso 1 1 calc R U . . .
H7C H 0.9499 1.0888 0.6549 0.046 Uiso 1 1 calc R U . . .
C8 C 0.5437(2) 0.8920(2) 0.39079(12) 0.0407(5) Uani 1 1 d . . . . .
H8A H 0.4698 0.8152 0.3681 0.061 Uiso 1 1 calc R U . . .
H8B H 0.6192 0.9113 0.3544 0.061 Uiso 1 1 calc R U . . .
H8C H 0.5055 0.9553 0.3950 0.061 Uiso 1 1 calc R U . . .
C9 C 0.46273(15) 0.72419(15) 0.65775(11) 0.0256(3) Uani 1 1 d . . . . .
H9A H 0.4225 0.7707 0.6939 0.038 Uiso 1 1 calc R U . . .
H9B H 0.5121 0.6872 0.6914 0.038 Uiso 1 1 calc R U . . .
H9C H 0.3880 0.6614 0.6210 0.038 Uiso 1 1 calc R U . . .
C10 C 0.61799(13) 0.92214(13) 0.81776(9) 0.0172(2) Uani 1 1 d . . . . .
C11 C 0.61562(14) 1.03710(13) 0.81042(9) 0.0194(3) Uani 1 1 d . . . . .
C12 C 0.51424(15) 1.07051(15) 0.84747(10) 0.0238(3) Uani 1 1 d . . . . .
H12 H 0.5123 1.1473 0.8420 0.029 Uiso 1 1 calc R U . . .
C13 C 0.41606(15) 0.99555(16) 0.89200(10) 0.0255(3) Uani 1 1 d . . . . .
C14 C 0.42106(15) 0.88460(16) 0.89928(10) 0.0241(3) Uani 1 1 d . . . . .
H14 H 0.3556 0.8328 0.9303 0.029 Uiso 1 1 calc R U . . .
C15 C 0.51907(14) 0.84573(14) 0.86255(9) 0.0204(3) Uani 1 1 d . . . . .
C16 C 0.71745(16) 1.12787(14) 0.76467(11) 0.0243(3) Uani 1 1 d . . . . .
H16A H 0.6870 1.1949 0.7604 0.036 Uiso 1 1 calc R U . . .
H16B H 0.7208 1.0896 0.7093 0.036 Uiso 1 1 calc R U . . .
H16C H 0.8105 1.1579 0.7947 0.036 Uiso 1 1 calc R U . . .
C17 C 0.30674(17) 1.03349(19) 0.93035(12) 0.0362(4) Uani 1 1 d . . . . .
H17A H 0.3330 1.1202 0.9314 0.054 Uiso 1 1 calc R U . . .
H17B H 0.2996 1.0140 0.9868 0.054 Uiso 1 1 calc R U . . .
H17C H 0.2165 0.9910 0.8978 0.054 Uiso 1 1 calc R U . . .
C18 C 0.50844(17) 0.72027(16) 0.87200(12) 0.0282(3) Uani 1 1 d . . . . .
H18A H 0.5064 0.7101 0.9305 0.042 Uiso 1 1 calc R U . . .
H18B H 0.5893 0.7070 0.8508 0.042 Uiso 1 1 calc R U . . .
H18C H 0.4227 0.6621 0.8409 0.042 Uiso 1 1 calc R U . . .
C19 C 0.91541(14) 0.70309(14) 0.65168(9) 0.0197(3) Uani 1 1 d . . . . .
C20 C 1.06017(15) 0.76946(14) 0.65230(9) 0.0212(3) Uani 1 1 d . . . . .
C21 C 1.12435(16) 0.76683(16) 0.57976(10) 0.0246(3) Uani 1 1 d . . . . .
H21 H 1.2216 0.8118 0.5808 0.029 Uiso 1 1 calc R U . . .
C22 C 1.05130(17) 0.70080(16) 0.50576(10) 0.0260(3) Uani 1 1 d . . . . .
C23 C 0.90913(17) 0.63780(16) 0.50611(10) 0.0270(3) Uani 1 1 d . . . . .
H23 H 0.8571 0.5927 0.4561 0.032 Uiso 1 1 calc R U . . .
C24 C 0.83944(15) 0.63776(14) 0.57657(10) 0.0229(3) Uani 1 1 d . . . . .
C25 C 1.15246(16) 0.84400(17) 0.72859(10) 0.0286(3) Uani 1 1 d . . . . .
H25A H 1.1871 0.7933 0.7586 0.043 Uiso 1 1 calc R U . . .
H25B H 1.0984 0.8775 0.7642 0.043 Uiso 1 1 calc R U . . .
H25C H 1.2316 0.9095 0.7124 0.043 Uiso 1 1 calc R U . . .
C26 C 1.1238(2) 0.6987(2) 0.42854(11) 0.0348(4) Uani 1 1 d . . . . .
H26A H 1.1634 0.6364 0.4268 0.052 Uiso 1 1 calc R U . . .
H26B H 1.1987 0.7770 0.4282 0.052 Uiso 1 1 calc R U . . .
H26C H 1.0564 0.6813 0.3802 0.052 Uiso 1 1 calc R U . . .
C27 C 0.68460(16) 0.56497(18) 0.56751(12) 0.0324(4) Uani 1 1 d . . . . .
H27A H 0.6496 0.5480 0.5090 0.049 Uiso 1 1 calc R U . . .
H27B H 0.6366 0.6104 0.5980 0.049 Uiso 1 1 calc R U . . .
H27C H 0.6670 0.4893 0.5896 0.049 Uiso 1 1 calc R U . . .
C28 C 0.94254(13) 0.68300(13) 0.84930(9) 0.0179(2) Uani 1 1 d . . . . .
C29 C 0.95615(14) 0.74332(13) 0.93004(9) 0.0190(3) Uani 1 1 d . . . . .
C30 C 1.04287(15) 0.72712(14) 0.99141(10) 0.0222(3) Uani 1 1 d . . . . .
H30 H 1.0533 0.7697 1.0452 0.027 Uiso 1 1 calc R U . . .
C31 C 1.11447(14) 0.65097(14) 0.97666(10) 0.0219(3) Uani 1 1 d . . . . .
C32 C 1.09640(15) 0.58898(14) 0.89802(10) 0.0229(3) Uani 1 1 d . . . . .
H32 H 1.1428 0.5349 0.8872 0.027 Uiso 1 1 calc R U . . .
C33 C 1.01229(15) 0.60325(14) 0.83398(10) 0.0223(3) Uani 1 1 d . . . . .
C34 C 0.88027(19) 0.82466(17) 0.95461(11) 0.0295(3) Uani 1 1 d . . . . .
H34A H 0.8893 0.8431 1.0149 0.044 Uiso 1 1 calc R U . . .
H34B H 0.7813 0.7847 0.9343 0.044 Uiso 1 1 calc R U . . .
H34C H 0.9207 0.8992 0.9307 0.044 Uiso 1 1 calc R U . . .
C35 C 1.20845(18) 0.63508(18) 1.04308(11) 0.0313(4) Uani 1 1 d . . . . .
H35A H 1.1997 0.5510 1.0372 0.047 Uiso 1 1 calc R U . . .
H35B H 1.1817 0.6572 1.0972 0.047 Uiso 1 1 calc R U . . .
H35C H 1.3054 0.6866 1.0382 0.047 Uiso 1 1 calc R U . . .
C36 C 1.0017(2) 0.52806(19) 0.75186(12) 0.0407(5) Uani 1 1 d . . . . .
H36A H 1.0714 0.5746 0.7178 0.061 Uiso 1 1 calc R U . . .
H36B H 0.9081 0.5052 0.7236 0.061 Uiso 1 1 calc R U . . .
H36C H 1.0185 0.4556 0.7610 0.061 Uiso 1 1 calc R U . . .
O1 O 0.66331(11) 0.57511(10) 0.74961(8) 0.0246(2) Uani 0.680(2) 1 d . . P A 1
O2 O 0.6687(3) 0.37527(19) 0.7093(2) 0.0724(10) Uani 0.680(2) 1 d . . P A 1
S1 S 0.65382(7) 0.45363(7) 0.77777(8) 0.0345(3) Uani 0.680(2) 1 d . . P A 1
C37 C 0.46379(19) 0.40362(16) 0.79051(12) 0.0368(4) Uani 0.680(2) 1 d D U P A 1
C38 C 0.4321(4) 0.4088(3) 0.8704(2) 0.0533(10) Uani 0.680(2) 1 d D U P A 1
H38 H 0.5052 0.4407 0.9139 0.064 Uiso 0.680(2) 1 calc R U P A 1
C39 C 0.2970(4) 0.3689(4) 0.8884(3) 0.0768(14) Uani 0.680(2) 1 d D U P A 1
H39 H 0.2709 0.3735 0.9431 0.092 Uiso 0.680(2) 1 calc R U P A 1
C40 C 0.2062(3) 0.3233(2) 0.8234(3) 0.0785(10) Uani 0.680(2) 1 d D U P A 1
H40 H 0.1110 0.2938 0.8344 0.094 Uiso 0.680(2) 1 calc R U P A 1
C41 C 0.2296(4) 0.3117(4) 0.7386(3) 0.0733(14) Uani 0.680(2) 1 d D U P A 1
H41 H 0.1548 0.2773 0.6963 0.088 Uiso 0.680(2) 1 calc R U P A 1
C42 C 0.3711(4) 0.3543(8) 0.7211(3) 0.0523(14) Uani 0.680(2) 1 d D U P A 1
H42 H 0.3991 0.3494 0.6669 0.063 Uiso 0.680(2) 1 calc R U P A 1
O1' O 0.66331(11) 0.57511(10) 0.74961(8) 0.0246(2) Uani 0.320(2) 1 d . . P A 2
O2' O 0.6370(5) 0.5358(4) 0.9074(3) 0.0426(12) Uani 0.320(2) 1 d . . P A 2
S1' S 0.63170(14) 0.47601(13) 0.82103(13) 0.0249(4) Uani 0.320(2) 1 d . . P A 2
C37' C 0.46379(19) 0.40362(16) 0.79051(12) 0.0368(4) Uani 0.320(2) 1 d D U P A 2
C38' C 0.3552(5) 0.3801(6) 0.8461(4) 0.0507(18) Uani 0.320(2) 1 d D U P A 2
H38' H 0.3846 0.4042 0.9032 0.061 Uiso 0.320(2) 1 calc R U P A 2
C39' C 0.2062(3) 0.3233(2) 0.8234(3) 0.0785(10) Uani 0.320(2) 1 d D U P A 2
H39' H 0.1437 0.3141 0.8650 0.094 Uiso 0.320(2) 1 calc R U P A 2
C40' C 0.1563(6) 0.2844(6) 0.7457(4) 0.0540(18) Uani 0.320(2) 1 d D U P A 2
H40' H 0.0593 0.2432 0.7297 0.065 Uiso 0.320(2) 1 calc R U P A 2
C41' C 0.2536(5) 0.3072(6) 0.6894(4) 0.0367(14) Uani 0.320(2) 1 d D U P A 2
H41' H 0.2212 0.2813 0.6327 0.044 Uiso 0.320(2) 1 calc R U P A 2
C42' C 0.3975(6) 0.3661(13) 0.7099(3) 0.0297(16) Uani 0.320(2) 1 d D U P A 2
H42' H 0.4550 0.3821 0.6658 0.036 Uiso 0.320(2) 1 calc R U P A 2

loop_
_atom_site_aniso_label
_atom_site_aniso_U_11
_atom_site_aniso_U_22
_atom_site_aniso_U_33
_atom_site_aniso_U_23
_atom_site_aniso_U_13
_atom_site_aniso_U_12
Ge1 0.01478(6) 0.01533(7) 0.01688(7) 0.00189(5) 0.00256(5) 0.00711(5)
Ge2 0.01676(6) 0.01675(7) 0.01897(8) -0.00154(5) -0.00138(5) 0.00877(5)
Cl1 0.01881(13) 0.02214(17) 0.02685(19) 0.00311(14) -0.00102(12) 0.00440(12)
C1 0.0200(5) 0.0215(7) 0.0177(7) 0.0014(5) 0.0020(5) 0.0112(5)
C2 0.0249(6) 0.0286(8) 0.0201(7) 0.0033(6) 0.0052(5) 0.0142(6)
C3 0.0333(8) 0.0366(9) 0.0200(8) 0.0069(7) 0.0061(6) 0.0184(7)
C4 0.0377(8) 0.0373(9) 0.0199(8) -0.0011(7) -0.0020(6) 0.0224(8)
C5 0.0262(7) 0.0286(8) 0.0256(8) -0.0025(6) -0.0045(6) 0.0142(6)
C6 0.0217(6) 0.0214(7) 0.0226(7) -0.0016(5) 0.0000(5) 0.0116(5)
C7 0.0236(7) 0.0427(10) 0.0267(9) 0.0138(7) 0.0079(6) 0.0102(7)
C8 0.0528(11) 0.0517(13) 0.0215(9) 0.0016(8) -0.0082(8) 0.0266(10)
C9 0.0197(6) 0.0254(8) 0.0291(8) 0.0005(6) -0.0009(5) 0.0069(5)
C10 0.0181(5) 0.0190(6) 0.0163(6) 0.0005(5) 0.0020(4) 0.0096(5)
C11 0.0209(6) 0.0192(6) 0.0184(7) -0.0022(5) -0.0017(5) 0.0097(5)
C12 0.0243(6) 0.0248(7) 0.0242(8) -0.0062(6) -0.0027(5) 0.0149(6)
C13 0.0187(6) 0.0342(8) 0.0230(8) -0.0101(6) -0.0016(5) 0.0137(6)
C14 0.0171(6) 0.0335(8) 0.0197(7) -0.0014(6) 0.0036(5) 0.0082(6)
C15 0.0183(5) 0.0241(7) 0.0194(7) 0.0015(5) 0.0032(5) 0.0088(5)
C16 0.0295(7) 0.0186(7) 0.0267(8) 0.0029(6) 0.0022(6) 0.0114(6)
C17 0.0245(7) 0.0473(11) 0.0366(10) -0.0152(8) 0.0009(6) 0.0194(7)
C18 0.0257(7) 0.0268(8) 0.0350(9) 0.0121(7) 0.0111(6) 0.0099(6)
C19 0.0198(5) 0.0225(7) 0.0180(7) -0.0046(5) -0.0032(5) 0.0121(5)
C20 0.0205(6) 0.0257(7) 0.0181(7) -0.0037(5) -0.0011(5) 0.0117(5)
C21 0.0231(6) 0.0326(8) 0.0202(7) -0.0020(6) 0.0006(5) 0.0148(6)
C22 0.0297(7) 0.0333(9) 0.0191(7) -0.0043(6) -0.0004(5) 0.0191(7)
C23 0.0305(7) 0.0326(9) 0.0180(7) -0.0080(6) -0.0060(6) 0.0164(7)
C24 0.0229(6) 0.0252(7) 0.0214(7) -0.0056(6) -0.0054(5) 0.0135(6)
C25 0.0194(6) 0.0388(9) 0.0212(8) -0.0079(7) -0.0009(5) 0.0075(6)
C26 0.0375(9) 0.0508(12) 0.0195(8) -0.0052(7) 0.0031(6) 0.0236(8)
C27 0.0225(7) 0.0392(10) 0.0288(9) -0.0109(7) -0.0070(6) 0.0094(7)
C28 0.0168(5) 0.0178(6) 0.0189(7) -0.0008(5) -0.0003(4) 0.0075(5)
C29 0.0200(5) 0.0186(6) 0.0173(7) 0.0013(5) 0.0046(5) 0.0061(5)
C30 0.0237(6) 0.0231(7) 0.0165(7) 0.0017(5) 0.0022(5) 0.0051(5)
C31 0.0175(5) 0.0250(7) 0.0198(7) 0.0045(6) -0.0013(5) 0.0039(5)
C32 0.0215(6) 0.0253(7) 0.0238(8) 0.0011(6) -0.0024(5) 0.0121(5)
C33 0.0252(6) 0.0234(7) 0.0201(7) -0.0032(5) -0.0035(5) 0.0137(6)
C34 0.0393(8) 0.0345(9) 0.0218(8) -0.0002(7) 0.0060(6) 0.0230(7)
C35 0.0267(7) 0.0385(10) 0.0257(9) 0.0050(7) -0.0067(6) 0.0096(7)
C36 0.0631(12) 0.0465(11) 0.0263(9) -0.0139(8) -0.0149(8) 0.0443(10)
O1 0.0201(4) 0.0217(5) 0.0320(6) 0.0021(5) -0.0022(4) 0.0090(4)
O2 0.0529(14) 0.0175(10) 0.155(3) 0.0100(14) 0.0452(17) 0.0194(10)
S1 0.0221(3) 0.0248(3) 0.0596(7) 0.0191(4) 0.0007(3) 0.0087(2)
C37 0.0364(9) 0.0192(8) 0.0507(12) 0.0101(8) 0.0041(8) 0.0041(7)
C38 0.080(3) 0.0331(18) 0.058(2) 0.0245(16) 0.0243(19) 0.0271(19)
C39 0.084(3) 0.044(2) 0.123(4) 0.042(2) 0.058(3) 0.033(2)
C40 0.0681(17) 0.0354(14) 0.146(3) 0.0372(17) 0.0667(19) 0.0225(13)
C41 0.039(2) 0.039(2) 0.130(4) -0.009(3) -0.021(2) 0.0107(17)
C42 0.033(2) 0.044(3) 0.074(3) -0.006(2) -0.0050(17) 0.012(2)
O1' 0.0201(4) 0.0217(5) 0.0320(6) 0.0021(5) -0.0022(4) 0.0090(4)
O2' 0.044(2) 0.044(3) 0.041(3) 0.011(2) 0.000(2) 0.016(2)
S1' 0.0208(5) 0.0206(6) 0.0353(9) 0.0077(6) -0.0001(5) 0.0094(4)
C37' 0.0364(9) 0.0192(8) 0.0507(12) 0.0101(8) 0.0041(8) 0.0041(7)
C38' 0.073(4) 0.039(4) 0.052(4) 0.024(3) 0.022(3) 0.028(4)
C39' 0.0681(17) 0.0354(14) 0.146(3) 0.0372(17) 0.0667(19) 0.0225(13)
C40' 0.028(3) 0.033(3) 0.112(5) 0.038(3) 0.035(3) 0.013(2)
C41' 0.024(2) 0.028(3) 0.048(4) 0.010(3) -0.008(2) -0.002(2)
C42' 0.012(2) 0.023(3) 0.047(4) 0.007(3) -0.004(2) 0.000(2)

loop_
_atom_type_symbol
_atom_type_description
_atom_type_scat_dispersion_real
_atom_type_scat_dispersion_imag
_atom_type_scat_source
C C 0.0033 0.0016 'International Tables Vol C Tables 4.2.6.8 and 6.1.1.4'
H H 0.0000 0.0000 'International Tables Vol C Tables 4.2.6.8 and 6.1.1.4'
O O 0.0106 0.0060 'International Tables Vol C Tables 4.2.6.8 and 6.1.1.4'
S S 0.1246 0.1234 'International Tables Vol C Tables 4.2.6.8 and 6.1.1.4'
Cl Cl 0.1484 0.1585 'International Tables Vol C Tables 4.2.6.8 and 6.1.1.4'
Ge Ge 0.1547 1.8001 'International Tables Vol C Tables 4.2.6.8 and 6.1.1.4'

loop_
_geom_angle_atom_site_label_1
_geom_angle_atom_site_label_2
_geom_angle_atom_site_label_3
_geom_angle
C10 Ge1 C1 106.77(6)
C10 Ge1 Cl1 102.51(5)
C1 Ge1 Cl1 113.14(5)
C10 Ge1 Ge2 131.97(5)
C1 Ge1 Ge2 105.85(4)
Cl1 Ge1 Ge2 95.89(3)
O1' Ge2 C28 103.45(6)
O1 Ge2 C28 103.45(6)
O1' Ge2 C19 109.28(6)
O1 Ge2 C19 109.28(6)
C28 Ge2 C19 112.73(6)
O1' Ge2 Ge1 102.44(4)
O1 Ge2 Ge1 102.44(4)
C28 Ge2 Ge1 125.32(4)
C19 Ge2 Ge1 102.60(5)
C2 C1 C6 118.62(14)
C2 C1 Ge1 126.35(11)
C6 C1 Ge1 114.99(11)
C3 C2 C1 119.35(15)
C3 C2 C7 117.37(15)
C1 C2 C7 123.28(14)
C4 C3 C2 122.45(17)
C4 C3 H3 118.8
C2 C3 H3 118.8
C3 C4 C5 117.80(16)
C3 C4 C8 120.71(18)
C5 C4 C8 121.47(17)
C4 C5 C6 122.03(15)
C4 C5 H5 119.0
C6 C5 H5 119.0
C5 C6 C1 119.62(15)
C5 C6 C9 117.52(14)
C1 C6 C9 122.86(14)
C2 C7 H7A 109.5
C2 C7 H7B 109.5
H7A C7 H7B 109.5
C2 C7 H7C 109.5
H7A C7 H7C 109.5
H7B C7 H7C 109.5
C4 C8 H8A 109.5
C4 C8 H8B 109.5
H8A C8 H8B 109.5
C4 C8 H8C 109.5
H8A C8 H8C 109.5
H8B C8 H8C 109.5
C6 C9 H9A 109.5
C6 C9 H9B 109.5
H9A C9 H9B 109.5
C6 C9 H9C 109.5
H9A C9 H9C 109.5
H9B C9 H9C 109.5
C15 C10 C11 119.06(12)
C15 C10 Ge1 124.31(11)
C11 C10 Ge1 116.39(11)
C12 C11 C10 118.97(14)
C12 C11 C16 116.99(14)
C10 C11 C16 124.04(12)
C13 C12 C11 122.35(15)
C13 C12 H12 118.8
C11 C12 H12 118.8
C14 C13 C12 117.82(13)
C14 C13 C17 121.05(17)
C12 C13 C17 121.13(17)
C13 C14 C15 122.30(15)
C13 C14 H14 118.9
C15 C14 H14 118.9
C14 C15 C10 119.47(15)
C14 C15 C18 116.78(14)
C10 C15 C18 123.72(13)
C11 C16 H16A 109.5
C11 C16 H16B 109.5
H16A C16 H16B 109.5
C11 C16 H16C 109.5
H16A C16 H16C 109.5
H16B C16 H16C 109.5
C13 C17 H17A 109.5
C13 C17 H17B 109.5
H17A C17 H17B 109.5
C13 C17 H17C 109.5
H17A C17 H17C 109.5
H17B C17 H17C 109.5
C15 C18 H18A 109.5
C15 C18 H18B 109.5
H18A C18 H18B 109.5
C15 C18 H18C 109.5
H18A C18 H18C 109.5
H18B C18 H18C 109.5
C24 C19 C20 118.69(14)
C24 C19 Ge2 123.48(11)
C20 C19 Ge2 117.83(11)
C21 C20 C19 119.49(14)
C21 C20 C25 116.84(14)
C19 C20 C25 123.66(14)
C22 C21 C20 122.38(15)
C22 C21 H21 118.8
C20 C21 H21 118.8
C23 C22 C21 117.27(15)
C23 C22 C26 121.55(15)
C21 C22 C26 121.19(16)
C22 C23 C24 122.82(14)
C22 C23 H23 118.6
C24 C23 H23 118.6
C23 C24 C19 119.32(14)
C23 C24 C27 116.85(14)
C19 C24 C27 123.83(15)
C20 C25 H25A 109.5
C20 C25 H25B 109.5
H25A C25 H25B 109.5
C20 C25 H25C 109.5
H25A C25 H25C 109.5
H25B C25 H25C 109.5
C22 C26 H26A 109.5
C22 C26 H26B 109.5
H26A C26 H26B 109.5
C22 C26 H26C 109.5
H26A C26 H26C 109.5
H26B C26 H26C 109.5
C24 C27 H27A 109.5
C24 C27 H27B 109.5
H27A C27 H27B 109.5
C24 C27 H27C 109.5
H27A C27 H27C 109.5
H27B C27 H27C 109.5
C33 C28 C29 118.73(13)
C33 C28 Ge2 118.53(11)
C29 C28 Ge2 122.74(10)
C30 C29 C28 119.48(13)
C30 C29 C34 117.14(14)
C28 C29 C34 123.38(13)
C31 C30 C29 122.28(14)
C31 C30 H30 118.9
C29 C30 H30 118.9
C32 C31 C30 117.73(13)
C32 C31 C35 120.50(15)
C30 C31 C35 121.77(15)
C31 C32 C33 122.27(14)
C31 C32 H32 118.9
C33 C32 H32 118.9
C32 C33 C28 119.44(14)
C32 C33 C36 115.98(13)
C28 C33 C36 124.58(13)
C29 C34 H34A 109.5
C29 C34 H34B 109.5
H34A C34 H34B 109.5
C29 C34 H34C 109.5
H34A C34 H34C 109.5
H34B C34 H34C 109.5
C31 C35 H35A 109.5
C31 C35 H35B 109.5
H35A C35 H35B 109.5
C31 C35 H35C 109.5
H35A C35 H35C 109.5
H35B C35 H35C 109.5
C33 C36 H36A 109.5
C33 C36 H36B 109.5
H36A C36 H36B 109.5
C33 C36 H36C 109.5
H36A C36 H36C 109.5
H36B C36 H36C 109.5
S1 O1 Ge2 122.37(7)
O2 S1 O1 109.94(15)
O2 S1 C37 106.77(13)
O1 S1 C37 94.06(8)
C38 C37 C42 126.8(3)
C38 C37 S1 114.7(2)
C42 C37 S1 118.0(2)
C39 C38 C37 120.7(4)
C39 C38 H38 119.7
C37 C38 H38 119.7
C40 C39 C38 113.9(4)
C40 C39 H39 123.1
C38 C39 H39 123.1
C39 C40 C41 129.2(3)
C39 C40 H40 115.4
C41 C40 H40 115.4
C42 C41 C40 116.1(3)
C42 C41 H41 121.9
C40 C41 H41 121.9
C37 C42 C41 113.2(4)
C37 C42 H42 123.4
C41 C42 H42 123.4
S1' O1' Ge2 121.17(8)
O2' S1' C37' 105.4(2)
O2' S1' O1' 112.6(2)
C37' S1' O1' 95.99(10)
C42' C37' C38' 107.1(4)
C42' C37' S1' 128.9(3)
C38' C37' S1' 123.6(3)
C37' C38' C39' 126.6(5)
C37' C38' H38' 116.7
C39' C38' H38' 116.7
C40' C39' C38' 120.8(4)
C40' C39' H39' 119.6
C38' C39' H39' 119.6
C39' C40' C41' 115.6(5)
C39' C40' H40' 122.2
C41' C40' H40' 122.2
C40' C41' C42' 124.3(6)
C40' C41' H41' 117.9
C42' C41' H41' 117.9
C41' C42' C37' 125.3(6)
C41' C42' H42' 117.3
C37' C42' H42' 117.3

loop_
_geom_bond_atom_site_label_1
_geom_bond_atom_site_label_2
_geom_bond_distance
Ge1 C10 1.9684(14)
Ge1 C1 1.9718(17)
Ge1 Cl1 2.2200(7)
Ge1 Ge2 2.4748(9)
Ge2 O1' 1.8574(12)
Ge2 O1 1.8574(12)
Ge2 C28 1.9691(15)
Ge2 C19 1.9734(16)
C1 C2 1.414(2)
C1 C6 1.417(2)
C2 C3 1.392(2)
C2 C7 1.504(2)
C3 C4 1.388(3)
C3 H3 0.9500
C4 C5 1.389(3)
C4 C8 1.509(3)
C5 C6 1.393(2)
C5 H5 0.9500
C6 C9 1.512(2)
C7 H7A 0.9800
C7 H7B 0.9800
C7 H7C 0.9800
C8 H8A 0.9800
C8 H8B 0.9800
C8 H8C 0.9800
C9 H9A 0.9800
C9 H9B 0.9800
C9 H9C 0.9800
C10 C15 1.403(2)
C10 C11 1.418(2)
C11 C12 1.396(2)
C11 C16 1.513(2)
C12 C13 1.389(3)
C12 H12 0.9500
C13 C14 1.380(3)
C13 C17 1.506(2)
C14 C15 1.398(2)
C14 H14 0.9500
C15 C18 1.507(2)
C16 H16A 0.9800
C16 H16B 0.9800
C16 H16C 0.9800
C17 H17A 0.9800
C17 H17B 0.9800
C17 H17C 0.9800
C18 H18A 0.9800
C18 H18B 0.9800
C18 H18C 0.9800
C19 C24 1.412(2)
C19 C20 1.415(2)
C20 C21 1.392(2)
C20 C25 1.513(2)
C21 C22 1.390(2)
C21 H21 0.9500
C22 C23 1.387(2)
C22 C26 1.504(2)
C23 C24 1.390(2)
C23 H23 0.9500
C24 C27 1.509(2)
C25 H25A 0.9800
C25 H25B 0.9800
C25 H25C 0.9800
C26 H26A 0.9800
C26 H26B 0.9800
C26 H26C 0.9800
C27 H27A 0.9800
C27 H27B 0.9800
C27 H27C 0.9800
C28 C33 1.410(2)
C28 C29 1.412(2)
C29 C30 1.394(2)
C29 C34 1.501(2)
C30 C31 1.387(2)
C30 H30 0.9500
C31 C32 1.384(2)
C31 C35 1.501(2)
C32 C33 1.398(2)
C32 H32 0.9500
C33 C36 1.513(2)
C34 H34A 0.9800
C34 H34B 0.9800
C34 H34C 0.9800
C35 H35A 0.9800
C35 H35B 0.9800
C35 H35C 0.9800
C36 H36A 0.9800
C36 H36B 0.9800
C36 H36C 0.9800
O1 S1 1.5599(15)
O2 S1 1.436(3)
S1 C37 1.862(2)
C37 C38 1.365(3)
C37 C42 1.377(4)
C38 C39 1.359(4)
C38 H38 0.9500
C39 C40 1.310(4)
C39 H39 0.9500
C40 C41 1.421(4)
C40 H40 0.9500
C41 C42 1.418(4)
C41 H41 0.9500
C42 H42 0.9500
O1' S1' 1.726(2)
O2' S1' 1.504(6)
S1' C37' 1.655(2)
C37' C42' 1.405(4)
C37' C38' 1.446(4)
C38' C39' 1.449(4)
C38' H38' 0.9500
C39' C40' 1.317(4)
C39' H39' 0.9500
C40' C41' 1.373(4)
C40' H40' 0.9500
C41' C42' 1.399(4)
C41' H41' 0.9500
C42' H42' 0.9500

loop_
_geom_torsion_atom_site_label_1
_geom_torsion_atom_site_label_2
_geom_torsion_atom_site_label_3
_geom_torsion_atom_site_label_4
_geom_torsion
C6 C1 C2 C3 3.5(2)
Ge1 C1 C2 C3 -174.22(12)
C6 C1 C2 C7 -177.47(14)
Ge1 C1 C2 C7 4.8(2)
C1 C2 C3 C4 -1.0(2)
C7 C2 C3 C4 179.94(16)
C2 C3 C4 C5 -2.4(3)
C2 C3 C4 C8 176.41(17)
C3 C4 C5 C6 3.2(2)
C8 C4 C5 C6 -175.56(16)
C4 C5 C6 C1 -0.7(2)
C4 C5 C6 C9 179.08(15)
C2 C1 C6 C5 -2.7(2)
Ge1 C1 C6 C5 175.27(11)
C2 C1 C6 C9 177.53(14)
Ge1 C1 C6 C9 -4.47(18)
C15 C10 C11 C12 -0.5(2)
Ge1 C10 C11 C12 174.17(11)
C15 C10 C11 C16 179.29(14)
Ge1 C10 C11 C16 -6.07(19)
C10 C11 C12 C13 0.6(2)
C16 C11 C12 C13 -179.21(14)
C11 C12 C13 C14 0.2(2)
C11 C12 C13 C17 -179.19(15)
C12 C13 C14 C15 -1.1(2)
C17 C13 C14 C15 178.31(15)
C13 C14 C15 C10 1.2(2)
C13 C14 C15 C18 -177.14(15)
C11 C10 C15 C14 -0.4(2)
Ge1 C10 C15 C14 -174.55(11)
C11 C10 C15 C18 177.82(15)
Ge1 C10 C15 C18 3.6(2)
C24 C19 C20 C21 -1.3(2)
Ge2 C19 C20 C21 178.22(12)
C24 C19 C20 C25 179.32(15)
Ge2 C19 C20 C25 -1.1(2)
C19 C20 C21 C22 0.0(2)
C25 C20 C21 C22 179.36(16)
C20 C21 C22 C23 1.0(3)
C20 C21 C22 C26 -179.38(16)
C21 C22 C23 C24 -0.6(3)
C26 C22 C23 C24 179.79(17)
C22 C23 C24 C19 -0.8(3)
C22 C23 C24 C27 -179.99(16)
C20 C19 C24 C23 1.7(2)
Ge2 C19 C24 C23 -177.81(12)
C20 C19 C24 C27 -179.13(15)
Ge2 C19 C24 C27 1.4(2)
C33 C28 C29 C30 3.0(2)
Ge2 C28 C29 C30 -176.71(11)
C33 C28 C29 C34 -176.37(15)
Ge2 C28 C29 C34 3.9(2)
C28 C29 C30 C31 -1.6(2)
C34 C29 C30 C31 177.77(15)
C29 C30 C31 C32 -0.7(2)
C29 C30 C31 C35 179.49(15)
C30 C31 C32 C33 1.6(2)
C35 C31 C32 C33 -178.55(16)
C31 C32 C33 C28 -0.2(2)
C31 C32 C33 C36 -179.26(17)
C29 C28 C33 C32 -2.1(2)
Ge2 C28 C33 C32 177.61(12)
C29 C28 C33 C36 176.85(17)
Ge2 C28 C33 C36 -3.4(2)
C28 Ge2 O1 S1 -27.41(11)
C19 Ge2 O1 S1 92.89(11)
Ge1 Ge2 O1 S1 -158.82(9)
Ge2 O1 S1 O2 -91.80(15)
Ge2 O1 S1 C37 158.73(10)
O2 S1 C37 C38 141.7(2)
O1 S1 C37 C38 -106.1(2)
O2 S1 C37 C42 -31.6(5)
O1 S1 C37 C42 80.6(5)
C42 C37 C38 C39 -3.9(7)
S1 C37 C38 C39 -176.5(3)
C37 C38 C39 C40 2.2(5)
C38 C39 C40 C41 -0.8(6)
C39 C40 C41 C42 0.5(7)
C38 C37 C42 C41 3.3(9)
S1 C37 C42 C41 175.7(4)
C40 C41 C42 C37 -1.5(9)
C28 Ge2 O1' S1' 5.31(12)
C19 Ge2 O1' S1' 125.60(11)
Ge1 Ge2 O1' S1' -126.10(10)
Ge2 O1' S1' O2' 60.2(2)
Ge2 O1' S1' C37' 169.65(10)
O2' S1' C37' C42' 157.4(9)
O1' S1' C37' C42' 41.9(9)
O2' S1' C37' C38' -14.9(4)
O1' S1' C37' C38' -130.3(4)
C42' C37' C38' C39' 2.7(9)
S1' C37' C38' C39' 176.4(4)
C37' C38' C39' C40' 1.6(8)
C38' C39' C40' C41' -3.4(8)
C39' C40' C41' C42' 0.8(12)
C40' C41' C42' C37' 4.2(19)
C38' C37' C42' C41' -5.3(15)
S1' C37' C42' C41' -178.6(8)
